data_7128487
loop_
_publ_author_name
'Ge, Rui'
'Liu, Jin-Hua'
'Li, Xin-Hao'
'Li, Ling-Yun'
'Sun, Yan-Qiong'
'Li, Zhikai'
'Li, Xin-Xiong'
'Zheng, Shou-Tian'

_publ_section_title
;
 Luminescent cluster-organic frameworks constructed from predesigned
 supertetrahedral {Ln<sub>4</sub>Zn<sub>6</sub>} secondary building units.
;
_journal_issue 56
_journal_name_full 'Chemical communications (Cambridge, England)'
_journal_page_first 6927
_journal_page_last 6930
_journal_paper_doi 10.1039/d1cc02727a
_journal_volume 57
_journal_year 2021
_chemical_formula_sum 'C54 H73 Eu4 N4 O34 Zn6'
_chemical_formula_weight 2322.22
_space_group_crystal_system cubic
_space_group_IT_number 220
_space_group_name_Hall 'I -4bd 2c 3'
_space_group_name_H-M_alt 'I -4 3 d'
_atom_sites_solution_hydrogens geom
_audit_block_doi 10.5517/ccdc.csd.cc27pd8m
_audit_creation_method SHELXL-2018/3
_audit_update_record
;
2021-04-08 deposited with the CCDC.	2021-06-14 downloaded from the CCDC.
;
_cell_angle_alpha 90
_cell_angle_beta 90
_cell_angle_gamma 90
_cell_formula_units_Z 16
_cell_length_a 35.039(3)
_cell_length_b 35.039(3)
_cell_length_c 35.039(3)
_cell_measurement_reflns_used 56371
_cell_measurement_temperature 175(2)
_cell_measurement_theta_max 25.058
_cell_measurement_theta_min 2.175
_cell_volume 43018(6)
_computing_cell_refinement 'Bruker SMART'
_computing_data_collection 'Bruker SMART'
_computing_data_reduction 'Bruker SMART'
_computing_molecular_graphics 'SHELXL-2018/3 (Sheldrick, 2018)'
_computing_publication_material 'SHELXL-2018/3 (Sheldrick, 2018)'
_computing_structure_refinement 'SHELXL-2018/3 (Sheldrick, 2018)'
_computing_structure_solution 'SHELXL-2018/3 (Sheldrick, 2018)'
_diffrn_ambient_temperature 175(2)
_diffrn_measured_fraction_theta_full 0.993
_diffrn_measured_fraction_theta_max 0.993
_diffrn_measurement_device_type 'Bruke duo apx2'
_diffrn_measurement_method 'phi and omega scans'
_diffrn_radiation_type MoK\a
_diffrn_radiation_wavelength 0.71073
_diffrn_reflns_av_R_equivalents 0.0929
_diffrn_reflns_av_unetI/netI 0.0487
_diffrn_reflns_Laue_measured_fraction_full 0.993
_diffrn_reflns_Laue_measured_fraction_max 0.993
_diffrn_reflns_limit_h_max 41
_diffrn_reflns_limit_h_min -41
_diffrn_reflns_limit_k_max 23
_diffrn_reflns_limit_k_min -41
_diffrn_reflns_limit_l_max 24
_diffrn_reflns_limit_l_min -41
_diffrn_reflns_number 53673
_diffrn_reflns_point_group_measured_fraction_full 0.994
_diffrn_reflns_point_group_measured_fraction_max 0.994
_diffrn_reflns_theta_full 25.058
_diffrn_reflns_theta_max 25.058
_diffrn_reflns_theta_min 2.175
_diffrn_source 'sealed tube'
_exptl_absorpt_coefficient_mu 3.668
_exptl_absorpt_correction_T_max 0.7452
_exptl_absorpt_correction_T_min 0.6070
_exptl_absorpt_correction_type multi-scan
_exptl_crystal_colour yellow
_exptl_crystal_density_diffrn 1.434
_exptl_crystal_density_meas ?
_exptl_crystal_description block
_exptl_crystal_F_000 18064
_exptl_crystal_size_max 0.23
_exptl_crystal_size_mid 0.17
_exptl_crystal_size_min 0.15
_refine_diff_density_max 0.922
_refine_diff_density_min -0.804
_refine_diff_density_rms 0.127
_refine_ls_abs_structure_details
;
 Refined as a perfect inversion twin.
;
_refine_ls_abs_structure_Flack 0.5
_refine_ls_extinction_method none
_refine_ls_goodness_of_fit_ref 1.074
_refine_ls_hydrogen_treatment constr
_refine_ls_matrix_type full
_refine_ls_number_parameters 308
_refine_ls_number_reflns 6292
_refine_ls_number_restraints 238
_refine_ls_restrained_S_all 1.083
_refine_ls_R_factor_all 0.0702
_refine_ls_R_factor_gt 0.0450
_refine_ls_shift/su_max 0.002
_refine_ls_shift/su_mean 0.000
_refine_ls_structure_factor_coef Fsqd
_refine_ls_weighting_details 'w=1/[\s^2^(Fo^2^)+(0.0450P)^2^+410.1602P] where P=(Fo^2^+2Fc^2^)/3'
_refine_ls_weighting_scheme calc
_refine_ls_wR_factor_gt 0.0991
_refine_ls_wR_factor_ref 0.1097
_reflns_Friedel_coverage 0.900
_reflns_Friedel_fraction_full 0.995
_reflns_Friedel_fraction_max 0.995
_reflns_number_gt 5087
_reflns_number_total 6292
_reflns_threshold_expression 'I > 2\s(I)'
_cod_data_source_file d1cc02727a2.cif
_cod_data_source_block gg
_cod_depositor_comments
;
The following automatic conversions were performed:

data item '_exptl_absorpt_correction_type' value 'Multi-scan' was
changed to 'multi-scan' in accordance with the
/home/data/users/saulius/crontab/automatic-downloads/rss-feeds/RSC/lib/dictionaries/cif_core.dic
dictionary named 'cif_core.dic' version 2.4.2 last updated on
2011-04-26.

data item '_exptl_crystal_density_meas' value 'not measured' was
changed to '?' -- the value is perceived as not measured.

Automatic conversion script
Id: cif_fix_values 7556 2019-12-06 15:28:31Z antanas 

 Adding full bibliography for 7128487--7128488.cif.
;
_cod_original_cell_volume 43020(10)
_cod_database_code 7128487
_shelx_shelxl_version_number 2018/3
_shelx_space_group_comment
;
The symmetry employed for this shelxl refinement is uniquely defined
by the following loop, which should always be used as a source of
symmetry information in preference to the above space-group names.
They are only intended as comments.
;
_platon_squeeze_void_probe_radius 1.20

loop_
_space_group_symop_operation_xyz
'x, y, z'
'y+1/4, -x+3/4, -z+1/4'
'-x, -y+1/2, z'
'-y+1/4, x+1/4, -z+3/4'
'-x+1/4, z+1/4, -y+3/4'
'x, -y, -z+1/2'
'-x+3/4, -z+1/4, y+1/4'
'-z+3/4, -y+1/4, x+1/4'
'-x+1/2, y, -z'
'z+1/4, -y+3/4, -x+1/4'
'z, x, y'
'y, z, x'
'-y, -z+1/2, x'
'z, -x, -y+1/2'
'-y+1/2, z, -x'
'-z, -x+1/2, y'
'-z+1/2, x, -y'
'y, -z, -x+1/2'
'-y+3/4, -x+1/4, z+1/4'
'y+1/4, x+1/4, z+1/4'
'x+1/4, -z+3/4, -y+1/4'
'x+1/4, z+1/4, y+1/4'
'-z+1/4, y+1/4, -x+3/4'
'z+1/4, y+1/4, x+1/4'
'x+1/2, y+1/2, z+1/2'
'y+3/4, -x+5/4, -z+3/4'
'-x+1/2, -y+1, z+1/2'
'-y+3/4, x+3/4, -z+5/4'
'-x+3/4, z+3/4, -y+5/4'
'x+1/2, -y+1/2, -z+1'
'-x+5/4, -z+3/4, y+3/4'
'-z+5/4, -y+3/4, x+3/4'
'-x+1, y+1/2, -z+1/2'
'z+3/4, -y+5/4, -x+3/4'
'z+1/2, x+1/2, y+1/2'
'y+1/2, z+1/2, x+1/2'
'-y+1/2, -z+1, x+1/2'
'z+1/2, -x+1/2, -y+1'
'-y+1, z+1/2, -x+1/2'
'-z+1/2, -x+1, y+1/2'
'-z+1, x+1/2, -y+1/2'
'y+1/2, -z+1/2, -x+1'
'-y+5/4, -x+3/4, z+3/4'
'y+3/4, x+3/4, z+3/4'
'x+3/4, -z+5/4, -y+3/4'
'x+3/4, z+3/4, y+3/4'
'-z+3/4, y+3/4, -x+5/4'
'z+3/4, y+3/4, x+3/4'

loop_
_atom_site_label
_atom_site_type_symbol
_atom_site_fract_x
_atom_site_fract_y
_atom_site_fract_z
_atom_site_U_iso_or_equiv
_atom_site_adp_type
_atom_site_occupancy
_atom_site_site_symmetry_order
_atom_site_calc_flag
_atom_site_refinement_flags_posn
_atom_site_refinement_flags_adp
_atom_site_refinement_flags_occupancy
_atom_site_disorder_assembly
_atom_site_disorder_group
Eu1 Eu 1.08236(2) 0.57482(2) 0.05873(2) 0.02494(18) Uani 1 1 d . . . . .
Eu2 Eu 0.94110(2) 0.44110(2) 0.05890(2) 0.0427(4) Uani 1 3 d S T P . .
Zn1 Zn 1.01262(4) 0.57275(4) -0.00753(4) 0.0181(3) Uani 1 1 d . . . . .
Zn2 Zn 1.01238(4) 0.50774(4) 0.05114(4) 0.0218(3) Uani 1 1 d . . . . .
O1W O 0.9569(5) 0.3807(4) 0.0378(5) 0.091(5) Uani 1 1 d . . . . .
H1WA H 0.970984 0.364459 0.053457 0.109 Uiso 1 1 calc R U . . .
H1WB H 0.949297 0.372610 0.013750 0.109 Uiso 1 1 calc R U . . .
O2 O 1.0096(2) 0.5096(2) -0.0096(2) 0.012(3) Uani 1 3 d S T P . .
O3 O 1.0149(2) 0.5661(2) 0.0508(2) 0.021(2) Uani 1 1 d . . . . .
O4 O 1.0712(2) 0.5079(2) 0.0458(2) 0.0197(18) Uani 1 1 d . . . . .
O5 O 1.0714(2) 0.5658(2) -0.0085(2) 0.0197(18) Uani 1 1 d . . . . .
O6 O 1.0084(3) 0.4488(3) 0.0468(3) 0.028(2) Uani 1 1 d . . . . .
O7 O 1.0160(3) 0.6322(3) -0.0052(3) 0.039(3) Uani 1 1 d . . . . .
O8 O 1.0615(3) 0.6352(3) 0.0389(3) 0.038(3) Uani 1 1 d . . . . .
O9 O 1.0633(3) 0.5525(3) 0.1196(3) 0.041(3) Uani 1 1 d . . . . .
O10 O 1.0139(3) 0.5049(3) 0.1114(3) 0.042(3) Uani 1 1 d . . . . .
O11 O 1.1444(3) 0.5935(4) 0.0321(4) 0.067(4) Uani 1 1 d . . . . .
O12 O 1.1438(4) 0.5469(4) 0.0766(4) 0.074(4) Uani 1 1 d . . . . .
N1 N 0.8719(4) 0.6414(4) 0.1415(4) 0.053(3) Uani 1 1 d . U . . .
N2 N 1.1503(3) 0.6503(3) -0.1503(3) 0.066(6) Uani 1 3 d DS TU P . .
C1 C 1.0785(4) 0.5785(4) -0.0785(4) 0.036(4) Uani 1 3 d S TU P . .
C2 C 0.9198(4) 0.6017(4) 0.0900(4) 0.041(3) Uani 1 1 d . U . . .
C3 C 0.8826(5) 0.6043(5) 0.0855(5) 0.068(4) Uani 1 1 d . U . . .
H3A H 0.871421 0.592597 0.064447 0.082 Uiso 1 1 calc R U . . .
C4 C 0.9334(5) 0.6199(4) 0.1218(5) 0.061(4) Uani 1 1 d . U . . .
H4A H 0.959442 0.619490 0.127004 0.073 Uiso 1 1 calc R U . . .
C5 C 0.9080(5) 0.6393(5) 0.1470(5) 0.064(4) Uani 1 1 d . U . . .
H5A H 0.918169 0.651115 0.168525 0.077 Uiso 1 1 calc R U . . .
C6 C 1.0387(5) 0.6497(4) 0.0157(5) 0.040(4) Uani 1 1 d . U . . .
C7 C 1.0385(9) 0.5276(8) 0.1306(7) 0.102(8) Uani 1 1 d D U . . .
C8 C 1.1614(6) 0.5697(8) 0.0509(8) 0.081(6) Uani 1 1 d . U . . .
C9 C 1.0377(9) 0.5215(10) 0.1738(7) 0.132(10) Uani 1 1 d D U . . .
H9A H 1.018748 0.502745 0.180044 0.198 Uiso 1 1 calc R U . . .
H9B H 1.062299 0.512754 0.182235 0.198 Uiso 1 1 calc R U . . .
H9C H 1.031676 0.545121 0.186280 0.198 Uiso 1 1 calc R U . . .
C10 C 1.1038(4) 0.6038(4) -0.1038(4) 0.070(4) Uani 1 3 d DS TU P . .
C11 C 1.0921(4) 0.5862(4) -0.0371(4) 0.030(3) Uani 1 1 d . U . . .
H11A H 1.118863 0.579425 -0.035129 0.036 Uiso 1 1 calc R U . . .
H11B H 1.089906 0.613294 -0.031914 0.036 Uiso 1 1 calc R U . . .
C12 C 1.0377(7) 0.6937(6) 0.0124(7) 0.089(7) Uani 1 1 d . U . . .
H12A H 1.056095 0.704590 0.029575 0.134 Uiso 1 1 calc R U . . .
H12B H 1.043620 0.701164 -0.013254 0.134 Uiso 1 1 calc R U . . .
H12C H 1.012658 0.702811 0.019001 0.134 Uiso 1 1 calc R U . . .
C13 C 1.2018(7) 0.5648(9) 0.0426(9) 0.117(9) Uani 1 1 d . U . . .
H13A H 1.212142 0.545483 0.058956 0.175 Uiso 1 1 calc R U . . .
H13B H 1.204867 0.557324 0.016428 0.175 Uiso 1 1 calc R U . . .
H13C H 1.214902 0.588487 0.046923 0.175 Uiso 1 1 calc R U . . .
C14 C 0.9459(4) 0.5784(4) 0.0629(4) 0.028(2) Uani 1 1 d . U . . .
C15 C 0.8596(6) 0.6236(5) 0.1106(5) 0.074(4) Uani 1 1 d . U . . .
H15A H 0.833514 0.624252 0.105570 0.089 Uiso 1 1 calc R U . . .
C16 C 1.1122(5) 0.6493(6) -0.1543(6) 0.079(6) Uani 0.6667 1 d D U P . .
H16A H 1.100946 0.664485 -0.172948 0.095 Uiso 0.6667 1 calc R U P . .
C17 C 1.0888(5) 0.6268(6) -0.1318(6) 0.070(4) Uani 0.6667 1 d D U P . .
H17A H 1.062545 0.627183 -0.135784 0.084 Uiso 0.6667 1 calc R U P . .
C18 C 0.9876(4) 0.5867(4) 0.0734(4) 0.029(3) Uani 1 1 d . U . . .
H18A H 0.992307 0.613792 0.070600 0.034 Uiso 1 1 calc R U . . .
H18B H 0.991509 0.580211 0.100082 0.034 Uiso 1 1 calc R U . . .
C19 C 1.0915(4) 0.4776(4) 0.0647(4) 0.029(3) Uani 1 1 d . U . . .
H19A H 1.088670 0.480857 0.092090 0.034 Uiso 1 1 calc R U . . .
H19B H 1.118387 0.479980 0.058770 0.034 Uiso 1 1 calc R U . . .
C20 C 1.0368(4) 0.4276(4) 0.0658(4) 0.031(3) Uani 1 1 d . U . . .
H20A H 1.032371 0.400647 0.061078 0.037 Uiso 1 1 calc R U . . .
H20B H 1.034201 0.431757 0.093051 0.037 Uiso 1 1 calc R U . . .

loop_
_atom_site_aniso_label
_atom_site_aniso_U_11
_atom_site_aniso_U_22
_atom_site_aniso_U_33
_atom_site_aniso_U_23
_atom_site_aniso_U_13
_atom_site_aniso_U_12
Eu1 0.0233(4) 0.0249(3) 0.0266(4) -0.0071(3) -0.0079(3) -0.0042(3)
Eu2 0.0427(4) 0.0427(4) 0.0427(4) 0.0159(4) 0.0159(4) -0.0159(4)
Zn1 0.0179(7) 0.0185(7) 0.0177(7) 0.0005(6) -0.0017(6) 0.0002(6)
Zn2 0.0246(8) 0.0218(8) 0.0190(7) 0.0026(6) 0.0031(6) 0.0018(7)
O1W 0.114(13) 0.049(8) 0.109(12) 0.003(8) 0.048(10) 0.008(8)
O2 0.012(3) 0.012(3) 0.012(3) 0.000(3) 0.000(3) 0.000(3)
O3 0.020(4) 0.030(5) 0.014(4) 0.000(4) 0.001(4) 0.005(4)
O4 0.018(4) 0.023(4) 0.018(4) 0.004(4) -0.009(4) 0.003(4)
O5 0.015(4) 0.023(5) 0.021(4) 0.004(4) 0.000(4) -0.003(4)
O6 0.025(5) 0.026(5) 0.032(5) 0.016(4) 0.002(4) -0.002(4)
O7 0.040(6) 0.023(5) 0.054(7) -0.002(5) -0.009(5) -0.005(5)
O8 0.054(7) 0.019(5) 0.042(6) -0.004(5) -0.009(5) -0.015(5)
O9 0.049(7) 0.054(7) 0.020(5) 0.004(5) -0.005(5) -0.010(6)
O10 0.051(7) 0.055(7) 0.020(5) -0.002(5) -0.003(5) 0.004(6)
O11 0.037(7) 0.091(10) 0.072(9) -0.013(8) -0.016(7) -0.016(7)
O12 0.040(7) 0.074(9) 0.106(12) -0.027(9) -0.041(8) 0.016(7)
N1 0.041(6) 0.068(7) 0.051(6) -0.030(6) 0.008(5) 0.014(6)
N2 0.066(6) 0.066(6) 0.066(6) 0.021(5) 0.021(5) -0.021(5)
C1 0.036(4) 0.036(4) 0.036(4) 0.007(4) 0.007(4) -0.007(4)
C2 0.029(6) 0.055(6) 0.040(6) -0.019(5) 0.004(5) 0.012(5)
C3 0.055(7) 0.090(8) 0.061(7) -0.029(7) 0.002(7) 0.012(7)
C4 0.045(7) 0.082(8) 0.057(7) -0.024(7) 0.006(6) 0.022(6)
C5 0.052(7) 0.084(8) 0.058(7) -0.030(7) 0.006(6) 0.018(7)
C6 0.051(8) 0.018(6) 0.050(8) -0.003(6) -0.012(7) 0.001(6)
C7 0.115(13) 0.105(12) 0.087(12) 0.002(10) -0.009(11) 0.007(11)
C8 0.055(9) 0.094(11) 0.094(11) -0.007(10) -0.011(9) -0.017(10)
C9 0.156(18) 0.152(18) 0.088(15) 0.014(15) 0.001(15) -0.015(16)
C10 0.070(4) 0.070(4) 0.070(4) 0.013(3) 0.013(3) -0.013(3)
C11 0.023(6) 0.026(6) 0.041(7) -0.002(5) 0.003(5) -0.011(5)
C12 0.111(14) 0.046(10) 0.111(14) -0.004(11) -0.024(13) -0.006(11)
C13 0.073(13) 0.138(17) 0.139(17) -0.013(15) 0.004(13) -0.004(13)
C14 0.023(5) 0.035(6) 0.027(5) -0.007(5) 0.002(5) 0.011(5)
C15 0.060(7) 0.093(8) 0.069(8) -0.038(7) -0.001(7) 0.011(7)
C16 0.074(9) 0.082(9) 0.082(9) 0.025(8) 0.014(8) -0.018(8)
C17 0.070(4) 0.070(4) 0.070(4) 0.013(3) 0.013(3) -0.013(3)
C18 0.031(6) 0.035(6) 0.020(5) -0.006(5) 0.003(5) 0.012(6)
C19 0.020(6) 0.032(6) 0.034(7) 0.005(6) -0.009(5) 0.008(5)
C20 0.036(7) 0.031(7) 0.025(7) 0.012(6) 0.000(6) 0.004(6)

loop_
_atom_type_symbol
_atom_type_description
_atom_type_scat_dispersion_real
_atom_type_scat_dispersion_imag
_atom_type_scat_source
O O 0.0106 0.0060 'International Tables Vol C Tables 4.2.6.8 and 6.1.1.4'
Zn Zn 0.2839 1.4301 'International Tables Vol C Tables 4.2.6.8 and 6.1.1.4'
Eu Eu -0.1578 3.6682 'International Tables Vol C Tables 4.2.6.8 and 6.1.1.4'
N N 0.0061 0.0033 'International Tables Vol C Tables 4.2.6.8 and 6.1.1.4'
C C 0.0033 0.0016 'International Tables Vol C Tables 4.2.6.8 and 6.1.1.4'
H H 0.0000 0.0000 'International Tables Vol C Tables 4.2.6.8 and 6.1.1.4'

loop_
_geom_angle_atom_site_label_1
_geom_angle_atom_site_label_2
_geom_angle_atom_site_label_3
_geom_angle
_geom_angle_site_symmetry_1
_geom_angle_site_symmetry_3
_geom_angle_publ_flag
O8 Eu1 O9 118.5(4) . . ?
O8 Eu1 O3 76.9(3) . . ?
O9 Eu1 O3 77.6(3) . . ?
O8 Eu1 O5 77.2(3) . . ?
O9 Eu1 O5 142.4(3) . . ?
O3 Eu1 O5 73.3(3) . . ?
O8 Eu1 O4 140.3(3) . . ?
O9 Eu1 O4 78.6(3) . . ?
O3 Eu1 O4 72.3(3) . . ?
O5 Eu1 O4 70.4(3) . . ?
O8 Eu1 O12 135.3(4) . . ?
O9 Eu1 O12 83.4(5) . . ?
O3 Eu1 O12 147.8(4) . . ?
O5 Eu1 O12 109.8(4) . . ?
O4 Eu1 O12 78.6(4) . . ?
O8 Eu1 O11 85.5(5) . . ?
O9 Eu1 O11 132.9(4) . . ?
O3 Eu1 O11 149.6(4) . . ?
O5 Eu1 O11 78.7(4) . . ?
O4 Eu1 O11 109.4(4) . . ?
O12 Eu1 O11 54.9(5) . . ?
O8 Eu1 N1 74.5(4) . 28_644 ?
O9 Eu1 N1 72.7(4) . 28_644 ?
O3 Eu1 N1 120.9(4) . 28_644 ?
O5 Eu1 N1 143.6(4) . 28_644 ?
O4 Eu1 N1 143.7(4) . 28_644 ?
O12 Eu1 N1 76.6(4) . 28_644 ?
O11 Eu1 N1 76.7(4) . 28_644 ?
O8 Eu1 C8 109.7(7) . . ?
O9 Eu1 C8 110.4(7) . . ?
O3 Eu1 C8 163.4(5) . . ?
O5 Eu1 C8 93.0(6) . . ?
O4 Eu1 C8 94.6(6) . . ?
O12 Eu1 C8 29.0(6) . . ?
O11 Eu1 C8 25.8(6) . . ?
N1 Eu1 C8 75.7(6) 28_644 . ?
O8 Eu1 Zn1 65.8(2) . . ?
O9 Eu1 Zn1 114.1(3) . . ?
O3 Eu1 Zn1 37.18(19) . . ?
O5 Eu1 Zn1 37.62(19) . . ?
O4 Eu1 Zn1 74.53(17) . . ?
O12 Eu1 Zn1 143.7(3) . . ?
O11 Eu1 Zn1 112.7(3) . . ?
N1 Eu1 Zn1 137.8(3) 28_644 . ?
C8 Eu1 Zn1 130.6(5) . . ?
O8 Eu1 Zn2 112.1(2) . . ?
O9 Eu1 Zn2 68.8(2) . . ?
O3 Eu1 Zn2 36.3(2) . . ?
O5 Eu1 Zn2 73.64(19) . . ?
O4 Eu1 Zn2 36.91(19) . . ?
O12 Eu1 Zn2 112.2(3) . . ?
O11 Eu1 Zn2 142.4(3) . . ?
N1 Eu1 Zn2 138.9(3) 28_644 . ?
C8 Eu1 Zn2 131.5(5) . . ?
Zn1 Eu1 Zn2 53.83(3) . . ?
O8 Eu1 Zn1 111.8(2) . 42 ?
O9 Eu1 Zn1 113.5(3) . 42 ?
O3 Eu1 Zn1 74.5(2) . 42 ?
O5 Eu1 Zn1 35.5(2) . 42 ?
O4 Eu1 Zn1 35.66(19) . 42 ?
O12 Eu1 Zn1 89.9(3) . 42 ?
O11 Eu1 Zn1 89.7(3) . 42 ?
N1 Eu1 Zn1 164.6(3) 28_644 42 ?
C8 Eu1 Zn1 89.0(5) . 42 ?
Zn1 Eu1 Zn1 54.27(5) . 42 ?
Zn2 Eu1 Zn1 53.29(3) . 42 ?
O1W Eu2 O1W 115.9(2) 41_545 42 ?
O1W Eu2 O1W 115.9(2) 41_545 . ?
O1W Eu2 O1W 115.9(2) 42 . ?
O1W Eu2 O6 79.7(5) 41_545 . ?
O1W Eu2 O6 145.0(4) 42 . ?
O1W Eu2 O6 79.1(5) . . ?
O1W Eu2 O6 79.1(5) 41_545 41_545 ?
O1W Eu2 O6 79.7(5) 42 41_545 ?
O1W Eu2 O6 145.0(4) . 41_545 ?
O6 Eu2 O6 72.5(3) . 41_545 ?
O1W Eu2 O6 145.0(4) 41_545 42 ?
O1W Eu2 O6 79.1(5) 42 42 ?
O1W Eu2 O6 79.7(5) . 42 ?
O6 Eu2 O6 72.5(3) . 42 ?
O6 Eu2 O6 72.5(3) 41_545 42 ?
O1W Eu2 N2 78.1(4) 41_545 20_545 ?
O1W Eu2 N2 78.1(4) 42 20_545 ?
O1W Eu2 N2 78.1(4) . 20_545 ?
O6 Eu2 N2 136.9(2) . 20_545 ?
O6 Eu2 N2 136.9(2) 41_545 20_545 ?
O6 Eu2 N2 136.9(2) 42 20_545 ?
O1W Eu2 Zn2 115.1(4) 41_545 41_545 ?
O1W Eu2 Zn2 71.1(4) 42 41_545 ?
O1W Eu2 Zn2 115.5(4) . 41_545 ?
O6 Eu2 Zn2 73.8(2) . 41_545 ?
O6 Eu2 Zn2 36.7(2) 41_545 41_545 ?
O6 Eu2 Zn2 36.6(2) 42 41_545 ?
N2 Eu2 Zn2 149.23(3) 20_545 41_545 ?
O1W Eu2 Zn2 115.5(4) 41_545 42 ?
O1W Eu2 Zn2 115.1(4) 42 42 ?
O1W Eu2 Zn2 71.1(4) . 42 ?
O6 Eu2 Zn2 36.6(2) . 42 ?
O6 Eu2 Zn2 73.8(2) 41_545 42 ?
O6 Eu2 Zn2 36.7(2) 42 42 ?
N2 Eu2 Zn2 149.23(3) 20_545 42 ?
Zn2 Eu2 Zn2 52.60(4) 41_545 42 ?
O1W Eu2 Zn2 71.1(4) 41_545 . ?
O1W Eu2 Zn2 115.5(4) 42 . ?
O1W Eu2 Zn2 115.1(4) . . ?
O6 Eu2 Zn2 36.7(2) . . ?
O6 Eu2 Zn2 36.6(2) 41_545 . ?
O6 Eu2 Zn2 73.8(2) 42 . ?
N2 Eu2 Zn2 149.23(3) 20_545 . ?
Zn2 Eu2 Zn2 52.60(4) 41_545 . ?
Zn2 Eu2 Zn2 52.60(4) 42 . ?
O5 Zn1 O4 85.5(3) 41_545 41_545 ?
O5 Zn1 O3 172.0(3) 41_545 . ?
O4 Zn1 O3 92.4(3) 41_545 . ?
O5 Zn1 O5 93.0(5) 41_545 . ?
O4 Zn1 O5 171.6(3) 41_545 . ?
O3 Zn1 O5 87.9(3) . . ?
O5 Zn1 O7 93.8(4) 41_545 . ?
O4 Zn1 O7 94.8(4) 41_545 . ?
O3 Zn1 O7 94.1(4) . . ?
O5 Zn1 O7 93.5(4) . . ?
O5 Zn1 O2 86.6(3) 41_545 . ?
O4 Zn1 O2 85.7(3) 41_545 . ?
O3 Zn1 O2 85.5(3) . . ?
O5 Zn1 O2 86.0(3) . . ?
O7 Zn1 O2 179.3(3) . . ?
O5 Zn1 Zn2 130.6(2) 41_545 . ?
O4 Zn1 Zn2 88.9(2) 41_545 . ?
O3 Zn1 Zn2 41.5(2) . . ?
O5 Zn1 Zn2 85.8(2) . . ?
O7 Zn1 Zn2 135.6(3) . . ?
O2 Zn1 Zn2 44.0(2) . . ?
O5 Zn1 Zn2 86.0(2) 41_545 41_545 ?
O4 Zn1 Zn2 41.9(2) 41_545 41_545 ?
O3 Zn1 Zn2 87.3(2) . 41_545 ?
O5 Zn1 Zn2 129.8(2) . 41_545 ?
O7 Zn1 Zn2 136.7(3) . 41_545 ?
O2 Zn1 Zn2 43.9(2) . 41_545 ?
Zn2 Zn1 Zn2 59.28(6) . 41_545 ?
O5 Zn1 Zn1 88.5(2) 41_545 42 ?
O4 Zn1 Zn1 131.0(2) 41_545 42 ?
O3 Zn1 Zn1 87.0(2) . 42 ?
O5 Zn1 Zn1 40.6(2) . 42 ?
O7 Zn1 Zn1 134.1(3) . 42 ?
O2 Zn1 Zn1 45.4(2) . 42 ?
Zn2 Zn1 Zn1 59.69(4) . 42 ?
Zn2 Zn1 Zn1 89.24(4) 41_545 42 ?
O5 Zn1 Zn1 41.3(2) 41_545 41_545 ?
O4 Zn1 Zn1 85.4(2) 41_545 41_545 ?
O3 Zn1 Zn1 130.9(2) . 41_545 ?
O5 Zn1 Zn1 88.0(2) . 41_545 ?
O7 Zn1 Zn1 135.0(3) . 41_545 ?
O2 Zn1 Zn1 45.4(2) . 41_545 ?
Zn2 Zn1 Zn1 89.39(4) . 41_545 ?
Zn2 Zn1 Zn1 59.43(4) 41_545 41_545 ?
Zn1 Zn1 Zn1 60.002(1) 42 41_545 ?
O5 Zn1 Eu1 137.6(2) 41_545 . ?
O4 Zn1 Eu1 136.8(2) 41_545 . ?
O3 Zn1 Eu1 44.8(2) . . ?
O5 Zn1 Eu1 45.1(2) . . ?
O7 Zn1 Eu1 84.8(3) . . ?
O2 Zn1 Eu1 94.51(5) . . ?
Zn2 Zn1 Eu1 63.68(4) . . ?
Zn2 Zn1 Eu1 122.87(5) 41_545 . ?
Zn1 Zn1 Eu1 64.20(5) 42 . ?
Zn1 Zn1 Eu1 124.16(5) 41_545 . ?
O5 Zn1 Eu1 43.1(2) 41_545 41_545 ?
O4 Zn1 Eu1 43.5(2) 41_545 41_545 ?
O3 Zn1 Eu1 135.8(2) . 41_545 ?
O5 Zn1 Eu1 136.0(2) . 41_545 ?
O7 Zn1 Eu1 88.3(3) . 41_545 ?
O2 Zn1 Eu1 92.32(5) . 41_545 ?
Zn2 Zn1 Eu1 121.86(5) . 41_545 ?
Zn2 Zn1 Eu1 62.59(4) 41_545 41_545 ?
Zn1 Zn1 Eu1 121.50(5) 42 41_545 ?
Zn1 Zn1 Eu1 61.53(5) 41_545 41_545 ?
Eu1 Zn1 Eu1 173.17(5) . 41_545 ?
O3 Zn2 O4 87.3(3) . . ?
O3 Zn2 O6 91.9(3) . 41_545 ?
O4 Zn2 O6 174.9(3) . 41_545 ?
O3 Zn2 O6 175.2(3) . . ?
O4 Zn2 O6 93.6(3) . . ?
O6 Zn2 O6 86.8(5) 41_545 . ?
O3 Zn2 O10 93.0(4) . . ?
O4 Zn2 O10 93.7(4) . . ?
O6 Zn2 O10 91.4(4) 41_545 . ?
O6 Zn2 O10 91.6(4) . . ?
O3 Zn2 O2 88.0(3) . . ?
O4 Zn2 O2 87.5(3) . . ?
O6 Zn2 O2 87.5(3) 41_545 . ?
O6 Zn2 O2 87.4(3) . . ?
O10 Zn2 O2 178.5(5) . . ?
O3 Zn2 Zn2 88.5(2) . 41_545 ?
O4 Zn2 Zn2 131.9(2) . 41_545 ?
O6 Zn2 Zn2 43.0(3) 41_545 41_545 ?
O6 Zn2 Zn2 87.4(2) . 41_545 ?
O10 Zn2 Zn2 134.3(3) . 41_545 ?
O2 Zn2 Zn2 44.5(2) . 41_545 ?
O3 Zn2 Zn2 132.5(2) . 42 ?
O4 Zn2 Zn2 89.4(2) . 42 ?
O6 Zn2 Zn2 87.4(3) 41_545 42 ?
O6 Zn2 Zn2 42.9(2) . 42 ?
O10 Zn2 Zn2 134.5(3) . 42 ?
O2 Zn2 Zn2 44.5(2) . 42 ?
Zn2 Zn2 Zn2 60.0 41_545 42 ?
O3 Zn2 Zn1 41.8(2) . . ?
O4 Zn2 Zn1 86.3(2) . . ?
O6 Zn2 Zn1 89.8(3) 41_545 . ?
O6 Zn2 Zn1 133.6(2) . . ?
O10 Zn2 Zn1 134.8(3) . . ?
O2 Zn2 Zn1 46.2(2) . . ?
Zn2 Zn2 Zn1 60.49(5) 41_545 . ?
Zn2 Zn2 Zn1 90.77(4) 42 . ?
O3 Zn2 Zn1 88.2(2) . 42 ?
O4 Zn2 Zn1 41.4(2) . 42 ?
O6 Zn2 Zn1 133.5(3) 41_545 42 ?
O6 Zn2 Zn1 89.5(3) . 42 ?
O10 Zn2 Zn1 135.0(3) . 42 ?
O2 Zn2 Zn1 46.1(2) . 42 ?
Zn2 Zn2 Zn1 90.61(4) 41_545 42 ?
Zn2 Zn2 Zn1 60.23(4) 42 42 ?
Zn1 Zn2 Zn1 60.88(6) . 42 ?
O3 Zn2 Eu1 43.9(2) . . ?
O4 Zn2 Eu1 44.6(2) . . ?
O6 Zn2 Eu1 135.4(3) 41_545 . ?
O6 Zn2 Eu1 137.8(3) . . ?
O10 Zn2 Eu1 86.4(3) . . ?
O2 Zn2 Eu1 95.1(3) . . ?
Zn2 Zn2 Eu1 122.90(4) 41_545 . ?
Zn2 Zn2 Eu1 124.33(4) 42 . ?
Zn1 Zn2 Eu1 62.50(4) . . ?
Zn1 Zn2 Eu1 64.12(4) 42 . ?
O3 Zn2 Eu2 135.4(2) . . ?
O4 Zn2 Eu2 137.2(2) . . ?
O6 Zn2 Eu2 43.9(2) 41_545 . ?
O6 Zn2 Eu2 43.9(3) . . ?
O10 Zn2 Eu2 84.7(3) . . ?
O2 Zn2 Eu2 93.8(3) . . ?
Zn2 Zn2 Eu2 63.70(2) 41_545 . ?
Zn2 Zn2 Eu2 63.70(2) 42 . ?
Zn1 Zn2 Eu2 124.09(5) . . ?
Zn1 Zn2 Eu2 123.82(5) 42 . ?
Eu1 Zn2 Eu2 170.95(5) . . ?
Eu2 O1W H1WA 120.0 . . ?
Eu2 O1W H1WB 120.0 . . ?
H1WA O1W H1WB 120.0 . . ?
Zn2 O2 Zn2 90.9(4) . 42 ?
Zn2 O2 Zn2 90.9(4) . 41_545 ?
Zn2 O2 Zn2 90.9(4) 42 41_545 ?
Zn2 O2 Zn1 89.75(6) . . ?
Zn2 O2 Zn1 178.8(6) 42 . ?
Zn2 O2 Zn1 90.06(6) 41_545 . ?
Zn2 O2 Zn1 90.06(6) . 42 ?
Zn2 O2 Zn1 89.76(6) 42 42 ?
Zn2 O2 Zn1 178.8(6) 41_545 42 ?
Zn1 O2 Zn1 89.2(4) . 42 ?
Zn2 O2 Zn1 178.8(6) . 41_545 ?
Zn2 O2 Zn1 90.06(6) 42 41_545 ?
Zn2 O2 Zn1 89.76(6) 41_545 41_545 ?
Zn1 O2 Zn1 89.3(4) . 41_545 ?
Zn1 O2 Zn1 89.3(4) 42 41_545 ?
C18 O3 Zn2 117.9(8) . . ?
C18 O3 Zn1 117.8(7) . . ?
Zn2 O3 Zn1 96.8(3) . . ?
C18 O3 Eu1 121.9(7) . . ?
Zn2 O3 Eu1 99.7(3) . . ?
Zn1 O3 Eu1 98.0(3) . . ?
C19 O4 Zn1 116.2(8) . 42 ?
C19 O4 Zn2 116.7(7) . . ?
Zn1 O4 Zn2 96.7(3) 42 . ?
C19 O4 Eu1 123.3(7) . . ?
Zn1 O4 Eu1 100.8(3) 42 . ?
Zn2 O4 Eu1 98.5(3) . . ?
C11 O5 Zn1 115.9(7) . 42 ?
C11 O5 Zn1 117.1(7) . . ?
Zn1 O5 Zn1 98.1(3) 42 . ?
C11 O5 Eu1 122.7(7) . . ?
Zn1 O5 Eu1 101.4(3) 42 . ?
Zn1 O5 Eu1 97.3(3) . . ?
C20 O6 Zn2 118.7(8) . 42 ?
C20 O6 Zn2 116.2(8) . . ?
Zn2 O6 Zn2 94.1(3) 42 . ?
C20 O6 Eu2 123.4(7) . . ?
Zn2 O6 Eu2 99.5(4) 42 . ?
Zn2 O6 Eu2 99.4(4) . . ?
C6 O7 Zn1 123.6(10) . . ?
C6 O8 Eu1 139.4(9) . . ?
C7 O9 Eu1 133.0(13) . . ?
C7 O10 Zn2 119.0(12) . . ?
C8 O11 Eu1 92.7(14) . . ?
C8 O12 Eu1 89.7(13) . . ?
C5 N1 C15 114.8(15) . . ?
C5 N1 Eu1 123.4(11) . 2_565 ?
C15 N1 Eu1 121.0(12) . 2_565 ?
C16 N2 C16 94.5(13) 42 41_545 ?
C16 N2 C16 94.5(13) 42 . ?
C16 N2 C16 94.5(13) 41_545 . ?
C16 N2 Eu2 122.0(10) 42 44_544 ?
C16 N2 Eu2 122.0(10) 41_545 44_544 ?
C16 N2 Eu2 122.0(10) . 44_544 ?
C10 C1 C11 105.2(10) . 42 ?
C10 C1 C11 105.2(10) . 41_545 ?
C11 C1 C11 113.4(8) 42 41_545 ?
C10 C1 C11 105.2(10) . . ?
C11 C1 C11 113.4(8) 42 . ?
C11 C1 C11 113.4(8) 41_545 . ?
C3 C2 C4 114.2(15) . . ?
C3 C2 C14 123.1(14) . . ?
C4 C2 C14 122.6(13) . . ?
C2 C3 C15 122.6(19) . . ?
C2 C3 H3A 118.7 . . ?
C15 C3 H3A 118.7 . . ?
C2 C4 C5 120.6(17) . . ?
C2 C4 H4A 119.7 . . ?
C5 C4 H4A 119.7 . . ?
N1 C5 C4 123.3(18) . . ?
N1 C5 H5A 118.4 . . ?
C4 C5 H5A 118.4 . . ?
O7 C6 O8 126.2(13) . . ?
O7 C6 C12 115.9(15) . . ?
O8 C6 C12 117.9(15) . . ?
O9 C7 O10 132.8(19) . . ?
O9 C7 C9 114(2) . . ?
O10 C7 C9 113(2) . . ?
O11 C8 O12 123(2) . . ?
O11 C8 C13 117(3) . . ?
O12 C8 C13 120(3) . . ?
O11 C8 Eu1 61.5(12) . . ?
O12 C8 Eu1 61.3(10) . . ?
C13 C8 Eu1 173(2) . . ?
C7 C9 H9A 109.5 . . ?
C7 C9 H9B 109.5 . . ?
H9A C9 H9B 109.5 . . ?
C7 C9 H9C 109.5 . . ?
H9A C9 H9C 109.5 . . ?
H9B C9 H9C 109.5 . . ?
C17 C10 C17 94.5(13) 42 41_545 ?
C17 C10 C17 94.5(13) 42 . ?
C17 C10 C17 94.5(13) 41_545 . ?
C17 C10 C1 122.0(10) 42 . ?
C17 C10 C1 122.0(10) 41_545 . ?
C17 C10 C1 122.0(10) . . ?
O5 C11 C1 114.4(12) . . ?
O5 C11 H11A 108.7 . . ?
C1 C11 H11A 108.7 . . ?
O5 C11 H11B 108.7 . . ?
C1 C11 H11B 108.7 . . ?
H11A C11 H11B 107.6 . . ?
C6 C12 H12A 109.5 . . ?
C6 C12 H12B 109.5 . . ?
H12A C12 H12B 109.5 . . ?
C6 C12 H12C 109.5 . . ?
H12A C12 H12C 109.5 . . ?
H12B C12 H12C 109.5 . . ?
C8 C13 H13A 109.5 . . ?
C8 C13 H13B 109.5 . . ?
H13A C13 H13B 109.5 . . ?
C8 C13 H13C 109.5 . . ?
H13A C13 H13C 109.5 . . ?
H13B C13 H13C 109.5 . . ?
C18 C14 C19 113.3(11) . 41_545 ?
C18 C14 C2 108.3(11) . . ?
C19 C14 C2 105.4(10) 41_545 . ?
C18 C14 C20 112.1(11) . 41_545 ?
C19 C14 C20 114.6(11) 41_545 41_545 ?
C2 C14 C20 102.0(10) . 41_545 ?
N1 C15 C3 124.5(19) . . ?
N1 C15 H15A 117.8 . . ?
C3 C15 H15A 117.8 . . ?
N2 C16 C17 123.1(14) . . ?
N2 C16 C16 42.8(7) . 42 ?
C17 C16 C16 90.9(7) . 42 ?
N2 C16 C16 42.8(7) . 41_545 ?
C17 C16 C16 90.9(7) . 41_545 ?
C16 C16 C16 59.995(2) 42 41_545 ?
N2 C16 H16A 118.5 . . ?
C17 C16 H16A 118.5 . . ?
C16 C16 H16A 138.9 42 . ?
C16 C16 H16A 138.9 41_545 . ?
C10 C17 C16 121.0(14) . . ?
C10 C17 C17 42.8(7) . 41_545 ?
C16 C17 C17 89.1(7) . 41_545 ?
C10 C17 C17 42.8(7) . 42 ?
C16 C17 C17 89.1(7) . 42 ?
C17 C17 C17 60.001(2) 41_545 42 ?
C10 C17 H17A 119.5 . . ?
C16 C17 H17A 119.5 . . ?
C17 C17 H17A 139.6 41_545 . ?
C17 C17 H17A 139.6 42 . ?
O3 C18 C14 114.0(10) . . ?
O3 C18 H18A 108.8 . . ?
C14 C18 H18A 108.8 . . ?
O3 C18 H18B 108.8 . . ?
C14 C18 H18B 108.8 . . ?
H18A C18 H18B 107.7 . . ?
O4 C19 C14 115.0(10) . 42 ?
O4 C19 H19A 108.5 . . ?
C14 C19 H19A 108.5 42 . ?
O4 C19 H19B 108.5 . . ?
C14 C19 H19B 108.5 42 . ?
H19A C19 H19B 107.5 . . ?
O6 C20 C14 115.2(10) . 42 ?
O6 C20 H20A 108.5 . . ?
C14 C20 H20A 108.5 42 . ?
O6 C20 H20B 108.5 . . ?
C14 C20 H20B 108.5 42 . ?
H20A C20 H20B 107.5 . . ?

loop_
_geom_bond_atom_site_label_1
_geom_bond_atom_site_label_2
_geom_bond_distance
_geom_bond_site_symmetry_2
_geom_bond_publ_flag
Eu1 O8 2.343(10) . ?
Eu1 O9 2.367(9) . ?
Eu1 O3 2.399(8) . ?
Eu1 O5 2.406(8) . ?
Eu1 O4 2.420(8) . ?
Eu1 O12 2.446(11) . ?
Eu1 O11 2.455(13) . ?
Eu1 N1 2.570(12) 28_644 ?
Eu1 C8 2.79(2) . ?
Eu1 Zn1 3.3715(16) . ?
Eu1 Zn2 3.4070(16) . ?
Eu1 Zn1 3.4528(16) 42 ?
Eu2 O1W 2.309(14) 41_545 ?
Eu2 O1W 2.309(14) 42 ?
Eu2 O1W 2.309(14) . ?
Eu2 O6 2.410(9) . ?
Eu2 O6 2.410(9) 41_545 ?
Eu2 O6 2.410(9) 42 ?
Eu2 N2 2.473(19) 20_545 ?
Eu2 Zn2 3.4298(18) 41_545 ?
Eu2 Zn2 3.4298(18) 42 ?
Eu2 Zn2 3.4299(18) . ?
Zn1 O5 2.047(8) 41_545 ?
Zn1 O4 2.050(8) 41_545 ?
Zn1 O3 2.058(8) . ?
Zn1 O5 2.075(8) . ?
Zn1 O7 2.087(9) . ?
Zn1 O2 2.216(8) . ?
Zn1 Zn2 3.0684(19) . ?
Zn1 Zn2 3.077(2) 41_545 ?
Zn1 Zn1 3.113(2) 42 ?
Zn1 Zn1 3.113(2) 41_545 ?
Zn2 O3 2.047(9) . ?
Zn2 O4 2.068(8) . ?
Zn2 O6 2.074(9) 41_545 ?
Zn2 O6 2.077(9) . ?
Zn2 O10 2.114(10) . ?
Zn2 O2 2.132(8) . ?
Zn2 Zn2 3.039(2) 41_545 ?
Zn2 Zn2 3.039(2) 42 ?
O1W H1WA 0.9300 . ?
O1W H1WB 0.9300 . ?
O3 C18 1.437(14) . ?
O4 C19 1.439(14) . ?
O5 C11 1.428(15) . ?
O6 C20 1.411(16) . ?
O7 C6 1.242(17) . ?
O8 C6 1.251(18) . ?
O9 C7 1.29(3) . ?
O10 C7 1.35(3) . ?
O11 C8 1.22(3) . ?
O12 C8 1.35(3) . ?
N1 C5 1.28(2) . ?
N1 C15 1.32(2) . ?
N2 C16 1.346(13) 42 ?
N2 C16 1.346(13) 41_545 ?
N2 C16 1.346(13) . ?
C1 C10 1.54(3) . ?
C1 C11 1.551(15) 42 ?
C1 C11 1.551(15) 41_545 ?
C1 C11 1.551(15) . ?
C2 C3 1.32(2) . ?
C2 C4 1.37(2) . ?
C2 C14 1.550(18) . ?
C3 C15 1.37(3) . ?
C3 H3A 0.9300 . ?
C4 C5 1.43(2) . ?
C4 H4A 0.9300 . ?
C5 H5A 0.9300 . ?
C6 C12 1.55(2) . ?
C7 C9 1.531(13) . ?
C8 C13 1.45(3) . ?
C9 H9A 0.9600 . ?
C9 H9B 0.9600 . ?
C9 H9C 0.9600 . ?
C10 C17 1.376(13) 42 ?
C10 C17 1.376(13) 41_545 ?
C10 C17 1.376(13) . ?
C11 H11A 0.9700 . ?
C11 H11B 0.9700 . ?
C12 H12A 0.9600 . ?
C12 H12B 0.9600 . ?
C12 H12C 0.9600 . ?
C13 H13A 0.9600 . ?
C13 H13B 0.9600 . ?
C13 H13C 0.9600 . ?
C14 C18 1.537(18) . ?
C14 C19 1.536(18) 41_545 ?
C14 C20 1.549(19) 41_545 ?
C15 H15A 0.9300 . ?
C16 C17 1.382(12) . ?
C16 C16 1.98(3) 42 ?
C16 C16 1.98(3) 41_545 ?
C16 H16A 0.9300 . ?
C17 C17 2.02(3) 41_545 ?
C17 C17 2.02(3) 42 ?
C17 H17A 0.9300 . ?
C18 H18A 0.9700 . ?
C18 H18B 0.9700 . ?
C19 H19A 0.9700 . ?
C19 H19B 0.9700 . ?
C20 H20A 0.9700 . ?
C20 H20B 0.9700 . ?

loop_
_platon_squeeze_void_nr
_platon_squeeze_void_average_x
_platon_squeeze_void_average_y
_platon_squeeze_void_average_z
_platon_squeeze_void_volume
_platon_squeeze_void_count_electrons
_platon_squeeze_void_content
1 0.251 -0.009 -0.005 19589 6053 ' '
